data_1527564
loop_
_publ_author_name
'Ido, H.'
'Sinha, V.K.'
'Wallace, W.E.'
'Suzuki, T.'
'Cheng, S.F.'
'Sankar, S.G.'

_publ_section_title
;
 Magnetic and crystallographic properties of Nd Co4 M (M= B, Al, Ga)
;
_journal_name_full 'Journal of Applied Physics'
_journal_page_first 4635
_journal_page_last 4637
_journal_volume 67
_journal_year 1990
_chemical_formula_sum 'Co4 Ga Nd'
_chemical_name_systematic '(Co4 Ga) Nd'
_space_group_IT_number 191
_symmetry_space_group_name_Hall '-P 6 2'
_symmetry_space_group_name_H-M 'P 6/m m m'
_cell_angle_alpha 90
_cell_angle_beta 90
_cell_angle_gamma 120
_cell_formula_units_Z 1
_cell_length_a 5.073
_cell_length_b 5.073
_cell_length_c 4.27
_cell_volume 95.167
_citation_journal_id_ASTM JAPIAU
_cod_data_source_file Ido_JAPIAU_1990_341.cif
_cod_data_source_block Co4Ga1Nd1
_cod_original_cell_volume 95.1674
_cod_original_formula_sum 'Co4 Ga1 Nd1'
_cod_database_code 1527564

loop_
_symmetry_equiv_pos_as_xyz
x,y,z
x-y,x,z
-y,x-y,z
-x,-y,z
-x+y,-x,z
y,-x+y,z
-y,-x,-z
x-y,-y,-z
x,x-y,-z
y,x,-z
-x+y,y,-z
-x,-x+y,-z
-x,-y,-z
-x+y,-x,-z
y,-x+y,-z
x,y,-z
x-y,x,-z
-y,x-y,-z
y,x,z
-x+y,y,z
-x,-x+y,z
-y,-x,z
x-y,-y,z
x,x-y,z

loop_
_atom_site_label
_atom_site_type_symbol
_atom_site_fract_x
_atom_site_fract_y
_atom_site_fract_z
_atom_site_occupancy
_atom_site_U_iso_or_equiv
Co2 Co 0.5 0 0.5 0.8 0.0
Co1 Co 0.3333 0.6667 0 0.8 0.0
Ga1 Ga 0.3333 0.6667 0 0.2 0.0
Ga2 Ga 0.5 0 0.5 0.2 0.0
Nd1 Nd 0 0 0 1 0.0
